data_7705953
loop_
_publ_author_name
'Zhao, Jiao-Jiao'
'Zhang, Lei'
'Liu, Peng-Yu'
'Chen, Wei-Zhe'
'Liu, Zhi-Liang'
'Wang, Yan-Qin'

_publ_section_title
;
 Water-stable Cd(ii)/Zn(ii) coordination polymers as recyclable
 luminescent sensors for detecting hippuric acid in simulated urine for
 indexing toluene exposure with high selectivity, sensitivity and fast
 response.
;
_journal_issue 2
_journal_name_full 'Dalton transactions (Cambridge, England : 2003)'
_journal_page_first 553
_journal_page_last 561
_journal_paper_doi 10.1039/d0dt03648j
_journal_volume 50
_journal_year 2021
_chemical_formula_sum 'C H Cd N O'
_chemical_formula_weight 155.43
_space_group_crystal_system triclinic
_space_group_IT_number 2
_space_group_name_Hall '-P 1'
_space_group_name_H-M_alt 'P -1'
_atom_sites_solution_hydrogens mixed
_audit_creation_method SHELXL-2014/7
_audit_update_record
;
2020-09-14 deposited with the CCDC.	2020-11-30 downloaded from the CCDC.
;
_cell_angle_alpha 117.1500(10)
_cell_angle_beta 102.4070(10)
_cell_angle_gamma 100.6180(10)
_cell_formula_units_Z 20
_cell_length_a 11.0248(8)
_cell_length_b 13.2191(10)
_cell_length_c 14.1609(11)
_cell_measurement_reflns_used 3478
_cell_measurement_temperature 296(2)
_cell_measurement_theta_max 27.12
_cell_measurement_theta_min 2.66
_cell_volume 1696.2(2)
_computing_cell_refinement 'Bruker SMART'
_computing_data_collection 'Bruker SMART'
_computing_data_reduction 'Bruker SAINT'
_computing_molecular_graphics 'Bruker SHELXTL'
_computing_publication_material 'Bruker SHELXTL'
_computing_structure_refinement 'SHELXL-2014/7 (Sheldrick, 2014)'
_computing_structure_solution 'Bruker SHELXTL'
_diffrn_ambient_temperature 296(2)
_diffrn_measured_fraction_theta_full 0.994
_diffrn_measured_fraction_theta_max 0.938
_diffrn_measurement_device_type 'CCD area detector'
_diffrn_measurement_method 'phi and omega scans'
_diffrn_radiation_type MoK\a
_diffrn_radiation_wavelength 0.71073
_diffrn_reflns_av_R_equivalents 0.0216
_diffrn_reflns_av_unetI/netI 0.0539
_diffrn_reflns_Laue_measured_fraction_full 0.994
_diffrn_reflns_Laue_measured_fraction_max 0.938
_diffrn_reflns_limit_h_max 9
_diffrn_reflns_limit_h_min -14
_diffrn_reflns_limit_k_max 17
_diffrn_reflns_limit_k_min -17
_diffrn_reflns_limit_l_max 18
_diffrn_reflns_limit_l_min -12
_diffrn_reflns_number 10385
_diffrn_reflns_point_group_measured_fraction_full 0.994
_diffrn_reflns_point_group_measured_fraction_max 0.938
_diffrn_reflns_theta_full 25.242
_diffrn_reflns_theta_max 27.669
_diffrn_reflns_theta_min 1.720
_exptl_absorpt_coefficient_mu 6.183
_exptl_absorpt_correction_type none
_exptl_crystal_density_diffrn 3.043
_exptl_crystal_density_meas 0
_exptl_crystal_F_000 1400
_refine_diff_density_max 5.106
_refine_diff_density_min -0.954
_refine_diff_density_rms 0.335
_refine_ls_extinction_method none
_refine_ls_goodness_of_fit_ref 1.341
_refine_ls_hydrogen_treatment constr
_refine_ls_matrix_type full
_refine_ls_number_parameters 362
_refine_ls_number_reflns 7447
_refine_ls_number_restraints 0
_refine_ls_restrained_S_all 1.341
_refine_ls_R_factor_all 0.1163
_refine_ls_R_factor_gt 0.0932
_refine_ls_shift/su_max 0.065
_refine_ls_shift/su_mean 0.012
_refine_ls_structure_factor_coef Fsqd
_refine_ls_weighting_details 'w=1/[\s^2^(Fo^2^)+(0.2000P)^2^] where P=(Fo^2^+2Fc^2^)/3'
_refine_ls_weighting_scheme calc
_refine_ls_wR_factor_gt 0.3029
_refine_ls_wR_factor_ref 0.3293
_reflns_Friedel_coverage 0.000
_reflns_number_gt 5838
_reflns_number_total 7447
_reflns_threshold_expression 'I > 2\s(I)'
_cod_data_source_file d0dt03648j2.cif
_cod_data_source_block 1
_cod_depositor_comments 'Adding full bibliography for 7705953--7705955.cif.'
_cod_database_code 7705953
_shelx_shelxl_version_number 2014/7
_shelx_space_group_comment
; 
The symmetry employed for this shelxl refinement is uniquely defined 
by the following loop, which should always be used as a source of 
symmetry information in preference to the above space-group names. 
They are only intended as comments. 
;

loop_
_space_group_symop_operation_xyz
'x, y, z'
'-x, -y, -z'

loop_
_atom_site_label
_atom_site_type_symbol
_atom_site_fract_x
_atom_site_fract_y
_atom_site_fract_z
_atom_site_U_iso_or_equiv
_atom_site_adp_type
_atom_site_occupancy
_atom_site_site_symmetry_order
_atom_site_calc_flag
_atom_site_refinement_flags_posn
_atom_site_refinement_flags_adp
_atom_site_refinement_flags_occupancy
_atom_site_disorder_assembly
_atom_site_disorder_group
Cd1 Cd 0.22608(5) 0.70722(4) 0.13628(4) 0.0309(3) Uani 1 1 d . . . . .
O1 O 0.1272(6) 0.5504(5) -0.0578(4) 0.0396(14) Uani 1 1 d . . . . .
N2 N 0.3036(7) 0.3413(6) 0.3870(5) 0.0314(14) Uani 1 1 d . . . . .
O2 O 0.1812(7) 0.7357(6) -0.0152(5) 0.0469(16) Uani 1 1 d . . . . .
N3 N 0.2694(7) -0.0882(6) 0.2537(5) 0.0352(15) Uani 1 1 d . . . . .
O3 O 0.0148(7) 0.6892(6) 0.1454(7) 0.0535(18) Uani 1 1 d . . . . .
H3A H -0.0335 0.7165 0.1051 0.080 Uiso 1 1 d R U . . .
H3B H 0.0134 0.7385 0.2175 0.080 Uiso 1 1 d R U . . .
N1 N 0.2380(7) 0.6134(6) 0.2362(6) 0.0355(15) Uani 1 1 d . . . . .
N4 N 0.4483(7) 0.7318(6) 1.1668(5) 0.0365(16) Uani 1 1 d . . . . .
C13 C 0.3166(8) 0.4609(7) 0.4445(7) 0.0305(16) Uani 1 1 d . . . . .
C14 C 0.3530(8) 0.5270(7) 0.5593(6) 0.0328(17) Uani 1 1 d . . . . .
H14 H 0.3597 0.6078 0.5953 0.039 Uiso 1 1 calc R U . . .
N5 N 0.5246(8) 0.7956(7) 1.2752(6) 0.0452(18) Uani 1 1 d . . . . .
C18 C 0.3111(8) 0.1588(7) 0.3817(6) 0.0328(17) Uani 1 1 d . . . . .
C1 C 0.0222(9) 0.5184(9) -0.4385(6) 0.045(2) Uani 1 1 d . . . . .
C15 C 0.3804(8) 0.4726(7) 0.6239(6) 0.0315(16) Uani 1 1 d . . . . .
C10 C 0.2885(8) 0.5131(7) 0.3730(6) 0.0292(15) Uani 1 1 d . . . . .
C17 C 0.3268(9) 0.2891(7) 0.4481(6) 0.0350(17) Uani 1 1 d . . . . .
C23 C 0.4168(9) 0.5400(7) 0.7488(6) 0.0348(18) Uani 1 1 d . . . . .
N6 N 0.6451(8) 0.8294(8) 1.2823(6) 0.054(2) Uani 1 1 d . . . . .
N7 N 0.6502(8) 0.7897(8) 1.1758(7) 0.050(2) Uani 1 1 d . . . . .
C4 C 0.0938(8) 0.5848(8) -0.2114(6) 0.0396(19) Uani 1 1 d . . . . .
C19 C 0.3780(9) 0.1041(7) 0.4274(7) 0.041(2) Uani 1 1 d . . . . .
H19 H 0.4372 0.1485 0.5010 0.049 Uiso 1 1 calc R U . . .
C7 C 0.1353(8) 0.6242(8) -0.0872(7) 0.0373(18) Uani 1 1 d . . . . .
C29 C 0.5304(8) 0.7327(7) 1.1086(6) 0.0342(17) Uani 1 1 d . . . . .
C27 C 0.4124(9) 0.5466(7) 0.9208(6) 0.0358(18) Uani 1 1 d . . . . .
H27 H 0.3838 0.5070 0.9559 0.043 Uiso 1 1 calc R U . . .
C26 C 0.4883(8) 0.6655(7) 0.9837(6) 0.0330(17) Uani 1 1 d . . . . .
C16 C 0.3706(9) 0.3529(7) 0.5657(6) 0.0344(17) Uani 1 1 d . . . . .
H16 H 0.3933 0.3149 0.6049 0.041 Uiso 1 1 calc R U . . .
C5 C 0.0671(9) 0.4692(9) -0.2926(7) 0.042(2) Uani 1 1 d . . . . .
H5 H 0.0711 0.4113 -0.2731 0.050 Uiso 1 1 calc R U . . .
C22 C 0.2305(11) 0.0907(8) 0.2704(7) 0.049(3) Uani 1 1 d . . . . .
H22 H 0.1896 0.1260 0.2351 0.059 Uiso 1 1 calc R U . . .
C21 C 0.2111(10) -0.0340(8) 0.2108(7) 0.048(2) Uani 1 1 d . . . . .
H21 H 0.1534 -0.0799 0.1366 0.058 Uiso 1 1 calc R U . . .
C9 C 0.2529(10) 0.4453(8) 0.2550(7) 0.043(2) Uani 1 1 d . . . . .
H9 H 0.2434 0.3639 0.2196 0.052 Uiso 1 1 calc R U . . .
C20 C 0.3549(11) -0.0212(8) 0.3599(7) 0.048(2) Uani 1 1 d . . . . .
H20 H 0.4006 -0.0581 0.3902 0.058 Uiso 1 1 calc R U . . .
C28 C 0.3786(9) 0.4856(7) 0.8036(6) 0.0345(17) Uani 1 1 d . . . . .
H28 H 0.3280 0.4048 0.7616 0.041 Uiso 1 1 calc R U . . .
C11 C 0.2923(10) 0.6306(8) 0.4180(8) 0.043(2) Uani 1 1 d . . . . .
H11 H 0.3111 0.6797 0.4953 0.052 Uiso 1 1 calc R U . . .
C1AA C 0.2672(11) 0.6760(8) 0.3457(8) 0.050(2) Uani 1 1 d . . . . .
H1AA H 0.2718 0.7563 0.3782 0.060 Uiso 1 1 calc R U . . .
C6 C 0.0333(10) 0.4369(9) -0.4063(7) 0.046(2) Uani 1 1 d . . . . .
H6 H 0.0180 0.3577 -0.4611 0.055 Uiso 1 1 calc R U . . .
C24 C 0.4952(10) 0.6626(7) 0.8121(7) 0.043(2) Uani 1 1 d . . . . .
H24 H 0.5227 0.7016 0.7762 0.052 Uiso 1 1 calc R U . . .
C8 C 0.2323(10) 0.4962(8) 0.1920(7) 0.046(2) Uani 1 1 d . . . . .
H8 H 0.2132 0.4490 0.1145 0.055 Uiso 1 1 calc R U . . .
C25 C 0.5301(10) 0.7231(8) 0.9286(7) 0.043(2) Uani 1 1 d . . . . .
H25 H 0.5823 0.8035 0.9711 0.052 Uiso 1 1 calc R U . . .
C2 C 0.0419(15) 0.6343(10) -0.3561(8) 0.076(4) Uani 1 1 d . . . . .
H2 H 0.0309 0.6902 -0.3769 0.091 Uiso 1 1 calc R U . . .
C3 C 0.0777(15) 0.6698(9) -0.2434(8) 0.071(4) Uani 1 1 d . . . . .
H3 H 0.0911 0.7487 -0.1890 0.086 Uiso 1 1 calc R U . . .

loop_
_atom_site_aniso_label
_atom_site_aniso_U_11
_atom_site_aniso_U_22
_atom_site_aniso_U_33
_atom_site_aniso_U_23
_atom_site_aniso_U_13
_atom_site_aniso_U_12
Cd1 0.0454(4) 0.0254(3) 0.0176(3) 0.0121(2) 0.0038(2) 0.0077(2)
O1 0.046(3) 0.041(3) 0.023(3) 0.017(3) 0.005(2) 0.006(3)
N2 0.044(4) 0.026(3) 0.023(3) 0.015(3) 0.007(3) 0.009(3)
O2 0.066(4) 0.039(3) 0.021(3) 0.014(3) 0.001(3) 0.008(3)
N3 0.047(4) 0.025(3) 0.027(3) 0.012(3) 0.004(3) 0.011(3)
O3 0.054(4) 0.044(4) 0.069(5) 0.030(4) 0.027(4) 0.021(3)
N1 0.048(4) 0.034(4) 0.031(3) 0.024(3) 0.011(3) 0.011(3)
N4 0.046(4) 0.040(4) 0.021(3) 0.015(3) 0.009(3) 0.014(3)
C13 0.036(4) 0.031(4) 0.030(4) 0.018(3) 0.010(3) 0.013(3)
C14 0.051(5) 0.023(3) 0.028(4) 0.015(3) 0.011(3) 0.019(3)
N5 0.059(5) 0.047(4) 0.021(3) 0.013(3) 0.011(3) 0.012(4)
C18 0.044(4) 0.027(4) 0.028(4) 0.018(3) 0.007(3) 0.008(3)
C1 0.048(5) 0.059(6) 0.014(4) 0.020(4) 0.002(3) -0.004(4)
C15 0.045(4) 0.027(4) 0.021(3) 0.014(3) 0.010(3) 0.007(3)
C10 0.034(4) 0.028(4) 0.029(4) 0.018(3) 0.008(3) 0.010(3)
C17 0.048(5) 0.030(4) 0.026(4) 0.014(3) 0.008(3) 0.018(3)
C23 0.052(5) 0.027(4) 0.021(3) 0.009(3) 0.008(3) 0.016(3)
N6 0.049(5) 0.063(5) 0.029(4) 0.015(4) 0.000(3) 0.009(4)
N7 0.045(4) 0.058(5) 0.036(4) 0.019(4) 0.010(3) 0.011(4)
C4 0.040(5) 0.047(5) 0.020(4) 0.015(3) 0.001(3) 0.007(4)
C19 0.057(5) 0.029(4) 0.025(4) 0.010(3) 0.002(4) 0.016(4)
C7 0.034(4) 0.051(5) 0.029(4) 0.024(4) 0.009(3) 0.013(4)
C29 0.047(5) 0.027(4) 0.025(4) 0.011(3) 0.011(3) 0.013(3)
C27 0.049(5) 0.035(4) 0.026(4) 0.019(3) 0.013(3) 0.012(4)
C26 0.042(4) 0.035(4) 0.026(4) 0.015(3) 0.015(3) 0.020(3)
C16 0.051(5) 0.032(4) 0.027(4) 0.019(3) 0.013(3) 0.018(4)
C5 0.049(5) 0.053(5) 0.029(4) 0.026(4) 0.008(4) 0.017(4)
C22 0.079(7) 0.031(4) 0.026(4) 0.012(4) -0.001(4) 0.022(4)
C21 0.069(6) 0.026(4) 0.024(4) 0.005(3) -0.006(4) 0.010(4)
C9 0.069(6) 0.034(4) 0.035(4) 0.021(4) 0.017(4) 0.026(4)
C20 0.077(7) 0.029(4) 0.031(4) 0.015(4) 0.006(4) 0.021(4)
C28 0.048(5) 0.026(4) 0.026(4) 0.013(3) 0.008(3) 0.011(3)
C11 0.070(6) 0.033(4) 0.033(4) 0.022(4) 0.018(4) 0.017(4)
C1AA 0.094(8) 0.031(4) 0.031(4) 0.021(4) 0.019(5) 0.023(5)
C6 0.060(6) 0.048(5) 0.022(4) 0.015(4) 0.008(4) 0.017(4)
C24 0.069(6) 0.025(4) 0.032(4) 0.015(3) 0.016(4) 0.007(4)
C8 0.069(6) 0.043(5) 0.029(4) 0.021(4) 0.011(4) 0.025(4)
C25 0.058(6) 0.037(4) 0.031(4) 0.018(4) 0.013(4) 0.009(4)
C2 0.143(12) 0.039(5) 0.026(5) 0.020(4) 0.003(6) 0.009(6)
C3 0.134(11) 0.035(5) 0.027(5) 0.018(4) 0.008(6) 0.007(6)

loop_
_atom_type_symbol
_atom_type_description
_atom_type_scat_dispersion_real
_atom_type_scat_dispersion_imag
_atom_type_scat_source
C C 0.0033 0.0016 'International Tables Vol C Tables 4.2.6.8 and 6.1.1.4'
H H 0.0000 0.0000 'International Tables Vol C Tables 4.2.6.8 and 6.1.1.4'
N N 0.0061 0.0033 'International Tables Vol C Tables 4.2.6.8 and 6.1.1.4'
O O 0.0106 0.0060 'International Tables Vol C Tables 4.2.6.8 and 6.1.1.4'
Cd Cd -0.8075 1.2024 'International Tables Vol C Tables 4.2.6.8 and 6.1.1.4'

loop_
_geom_angle_atom_site_label_1
_geom_angle_atom_site_label_2
_geom_angle_atom_site_label_3
_geom_angle
_geom_angle_site_symmetry_1
_geom_angle_site_symmetry_3
_geom_angle_publ_flag
N1 Cd1 O2 160.4(2) . . ?
N1 Cd1 N3 111.1(2) . 1_565 ?
O2 Cd1 N3 88.0(2) . 1_565 ?
N1 Cd1 N4 86.1(3) . 1_554 ?
O2 Cd1 N4 97.9(2) . 1_554 ?
N3 Cd1 N4 91.9(3) 1_565 1_554 ?
N1 Cd1 O3 83.8(3) . . ?
O2 Cd1 O3 94.1(3) . . ?
N3 Cd1 O3 84.9(3) 1_565 . ?
N4 Cd1 O3 167.5(3) 1_554 . ?
N1 Cd1 O1 105.7(2) . . ?
O2 Cd1 O1 54.7(2) . . ?
N3 Cd1 O1 141.4(2) 1_565 . ?
N4 Cd1 O1 102.1(2) 1_554 . ?
O3 Cd1 O1 87.8(2) . . ?
N1 Cd1 C7 132.6(3) . . ?
O2 Cd1 C7 27.9(2) . . ?
N3 Cd1 C7 115.4(3) 1_565 . ?
N4 Cd1 C7 100.8(2) 1_554 . ?
O3 Cd1 C7 91.5(3) . . ?
O1 Cd1 C7 26.9(2) . . ?
C7 O1 Cd1 90.8(5) . . ?
C17 N2 C13 117.4(6) . . ?
C7 O2 Cd1 93.4(5) . . ?
C21 N3 C20 118.0(7) . . ?
C21 N3 Cd1 117.1(5) . 1_545 ?
C20 N3 Cd1 124.8(6) . 1_545 ?
Cd1 O3 H3A 113.3 . . ?
Cd1 O3 H3B 113.7 . . ?
H3A O3 H3B 100.4 . . ?
C1AA N1 C8 115.7(7) . . ?
C1AA N1 Cd1 119.6(6) . . ?
C8 N1 Cd1 124.1(6) . . ?
N5 N4 C29 105.4(7) . . ?
N5 N4 Cd1 114.5(5) . 1_556 ?
C29 N4 Cd1 136.4(5) . 1_556 ?
C14 C13 N2 122.4(7) . . ?
C14 C13 C10 122.5(7) . . ?
N2 C13 C10 115.0(7) . . ?
C13 C14 C15 120.1(7) . . ?
C13 C14 H14 119.9 . . ?
C15 C14 H14 119.9 . . ?
N6 N5 N4 109.2(7) . . ?
C22 C18 C19 118.4(8) . . ?
C22 C18 C17 119.6(7) . . ?
C19 C18 C17 122.1(7) . . ?
C6 C1 C2 117.9(7) . . ?
C6 C1 C1 121.5(11) . 2_564 ?
C2 C1 C1 120.3(12) . 2_564 ?
C16 C15 C14 117.1(7) . . ?
C16 C15 C23 120.8(7) . . ?
C14 C15 C23 122.0(7) . . ?
C11 C10 C9 115.9(7) . . ?
C11 C10 C13 121.7(7) . . ?
C9 C10 C13 122.4(7) . . ?
N2 C17 C16 122.9(7) . . ?
N2 C17 C18 115.4(7) . . ?
C16 C17 C18 121.6(7) . . ?
C28 C23 C24 119.2(7) . . ?
C28 C23 C15 121.3(7) . . ?
C24 C23 C15 119.5(8) . . ?
N5 N6 N7 109.0(7) . . ?
C29 N7 N6 105.5(8) . . ?
C5 C4 C3 119.2(8) . . ?
C5 C4 C7 121.4(8) . . ?
C3 C4 C7 119.4(8) . . ?
C18 C19 C20 118.7(8) . . ?
C18 C19 H19 120.6 . . ?
C20 C19 H19 120.6 . . ?
O1 C7 O2 121.1(8) . . ?
O1 C7 C4 120.9(8) . . ?
O2 C7 C4 118.0(8) . . ?
O1 C7 Cd1 62.4(4) . . ?
O2 C7 Cd1 58.7(4) . . ?
C4 C7 Cd1 175.5(6) . . ?
N7 C29 N4 110.8(7) . . ?
N7 C29 C26 125.0(8) . . ?
N4 C29 C26 123.8(8) . . ?
C26 C27 C28 119.4(8) . . ?
C26 C27 H27 120.3 . . ?
C28 C27 H27 120.3 . . ?
C27 C26 C25 119.2(7) . . ?
C27 C26 C29 121.2(7) . . ?
C25 C26 C29 119.6(8) . . ?
C15 C16 C17 119.8(7) . . ?
C15 C16 H16 120.1 . . ?
C17 C16 H16 120.1 . . ?
C4 C5 C6 119.9(9) . . ?
C4 C5 H5 120.1 . . ?
C6 C5 H5 120.1 . . ?
C18 C22 C21 118.7(8) . . ?
C18 C22 H22 120.6 . . ?
C21 C22 H22 120.7 . . ?
N3 C21 C22 123.8(8) . . ?
N3 C21 H21 118.1 . . ?
C22 C21 H21 118.1 . . ?
C8 C9 C10 121.2(8) . . ?
C8 C9 H9 119.4 . . ?
C10 C9 H9 119.4 . . ?
N3 C20 C19 122.2(8) . . ?
N3 C20 H20 118.9 . . ?
C19 C20 H20 118.9 . . ?
C23 C28 C27 122.3(8) . . ?
C23 C28 H28 118.8 . . ?
C27 C28 H28 118.8 . . ?
C10 C11 C1AA 119.1(8) . . ?
C10 C11 H11 120.5 . . ?
C1AA C11 H11 120.5 . . ?
N1 C1AA C11 124.7(8) . . ?
N1 C1AA H1AA 117.6 . . ?
C11 C1AA H1AA 117.6 . . ?
C1 C6 C5 121.8(9) . . ?
C1 C6 H6 119.1 . . ?
C5 C6 H6 119.1 . . ?
C25 C24 C23 118.6(8) . . ?
C25 C24 H24 120.7 . . ?
C23 C24 H24 120.7 . . ?
C9 C8 N1 123.3(8) . . ?
C9 C8 H8 118.4 . . ?
N1 C8 H8 118.4 . . ?
C24 C25 C26 121.3(8) . . ?
C24 C25 H25 119.4 . . ?
C26 C25 H25 119.4 . . ?
C3 C2 C1 121.8(10) . . ?
C3 C2 H2 119.1 . . ?
C1 C2 H2 119.1 . . ?
C2 C3 C4 119.3(10) . . ?
C2 C3 H3 120.4 . . ?
C4 C3 H3 120.4 . . ?

loop_
_geom_bond_atom_site_label_1
_geom_bond_atom_site_label_2
_geom_bond_distance
_geom_bond_site_symmetry_2
_geom_bond_publ_flag
Cd1 N1 2.267(6) . ?
Cd1 O2 2.311(6) . ?
Cd1 N3 2.321(7) 1_565 ?
Cd1 N4 2.327(7) 1_554 ?
Cd1 O3 2.335(7) . ?
Cd1 O1 2.392(5) . ?
Cd1 C7 2.699(8) . ?
O1 C7 1.220(11) . ?
N2 C17 1.343(10) . ?
N2 C13 1.369(10) . ?
O2 C7 1.265(11) . ?
N3 C21 1.301(11) . ?
N3 C20 1.343(11) . ?
N3 Cd1 2.321(7) 1_545 ?
O3 H3A 0.9307 . ?
O3 H3B 0.9337 . ?
N1 C1AA 1.307(11) . ?
N1 C8 1.363(11) . ?
N4 N5 1.333(9) . ?
N4 C29 1.350(11) . ?
N4 Cd1 2.327(7) 1_556 ?
C13 C14 1.365(11) . ?
C13 C10 1.475(10) . ?
C14 C15 1.416(10) . ?
C14 H14 0.9300 . ?
N5 N6 1.288(12) . ?
C18 C22 1.375(11) . ?
C18 C19 1.379(12) . ?
C18 C17 1.492(11) . ?
C1 C6 1.364(14) . ?
C1 C2 1.375(15) . ?
C1 C1 1.510(13) 2_564 ?
C15 C16 1.379(11) . ?
C15 C23 1.487(10) . ?
C10 C11 1.372(11) . ?
C10 C9 1.404(11) . ?
C17 C16 1.393(10) . ?
C23 C28 1.354(11) . ?
C23 C24 1.415(11) . ?
N6 N7 1.371(11) . ?
N7 C29 1.288(11) . ?
C4 C5 1.352(13) . ?
C4 C3 1.414(14) . ?
C4 C7 1.519(10) . ?
C19 C20 1.421(11) . ?
C19 H19 0.9300 . ?
C29 C26 1.481(10) . ?
C27 C26 1.371(12) . ?
C27 C28 1.394(10) . ?
C27 H27 0.9300 . ?
C26 C25 1.404(12) . ?
C16 H16 0.9300 . ?
C5 C6 1.403(11) . ?
C5 H5 0.9300 . ?
C22 C21 1.413(12) . ?
C22 H22 0.9300 . ?
C21 H21 0.9300 . ?
C9 C8 1.347(12) . ?
C9 H9 0.9300 . ?
C20 H20 0.9300 . ?
C28 H28 0.9300 . ?
C11 C1AA 1.410(12) . ?
C11 H11 0.9300 . ?
C1AA H1AA 0.9300 . ?
C6 H6 0.9300 . ?
C24 C25 1.385(12) . ?
C24 H24 0.9300 . ?
C8 H8 0.9300 . ?
C25 H25 0.9300 . ?
C2 C3 1.379(13) . ?
C2 H2 0.9300 . ?
C3 H3 0.9300 . ?
